data_4339699
loop_
_publ_author_name
'Du, Zi-Yi'
'Prosvirin, Andrey V.'
'Mao, Jiang-Gao'

_publ_section_title
;
 Novel manganese(II) sulfonate-phosphonates with dinuclear, tetranuclear,
 and hexanuclear clusters.
;
_journal_issue 23
_journal_name_full 'Inorganic chemistry'
_journal_page_first 9884
_journal_page_last 9894
_journal_paper_doi 10.1021/ic701213g
_journal_volume 46
_journal_year 2007
_chemical_formula_sum 'C180 H142 Mn6 N24 O44 P6 S6'
_chemical_formula_weight 4053.00
_chemical_name_systematic
; 
 ? 
;
_space_group_IT_number 2
_symmetry_cell_setting triclinic
_symmetry_space_group_name_Hall '-P 1'
_symmetry_space_group_name_H-M 'P -1'
_atom_sites_solution_hydrogens geom
_atom_sites_solution_primary direct
_atom_sites_solution_secondary difmap
_audit_creation_method SHELXL-97
_cell_angle_alpha 83.964(5)
_cell_angle_beta 79.984(5)
_cell_angle_gamma 64.913(4)
_cell_formula_units_Z 1
_cell_length_a 14.5331(17)
_cell_length_b 15.438(2)
_cell_length_c 22.174(3)
_cell_measurement_temperature 293(2)
_cell_volume 4434.3(10)
_computing_cell_refinement 'Mercury CCD'
_computing_data_collection 'Mercury CCD'
_computing_data_reduction 'Mercury CCD'
_computing_structure_refinement 'SHELXL-97 (Sheldrick, 1997)'
_computing_structure_solution 'SHELXS-97 (Sheldrick, 1990)'
_diffrn_ambient_temperature 293(2)
_diffrn_measured_fraction_theta_full 0.985
_diffrn_measured_fraction_theta_max 0.985
_diffrn_measurement_device_type 'Mercury CCD'
_diffrn_measurement_method 'narrow frame method'
_diffrn_radiation_monochromator graphite
_diffrn_radiation_source 'fine-focus sealed tube'
_diffrn_radiation_type MoK\a
_diffrn_radiation_wavelength 0.71073
_diffrn_reflns_av_R_equivalents 0.0144
_diffrn_reflns_av_sigmaI/netI 0.0294
_diffrn_reflns_limit_h_max 18
_diffrn_reflns_limit_h_min -18
_diffrn_reflns_limit_k_max 20
_diffrn_reflns_limit_k_min -16
_diffrn_reflns_limit_l_max 28
_diffrn_reflns_limit_l_min -28
_diffrn_reflns_number 34712
_diffrn_reflns_theta_full 27.48
_diffrn_reflns_theta_max 27.48
_diffrn_reflns_theta_min 2.02
_exptl_absorpt_coefficient_mu 0.628
_exptl_absorpt_correction_T_max 1.0000
_exptl_absorpt_correction_T_min 0.9008
_exptl_absorpt_correction_type multi-scan
_exptl_crystal_colour yellow
_exptl_crystal_density_diffrn 1.518
_exptl_crystal_density_method 'not measured'
_exptl_crystal_description block
_exptl_crystal_F_000 2078
_exptl_crystal_size_max 0.51
_exptl_crystal_size_mid 0.38
_exptl_crystal_size_min 0.31
_refine_diff_density_max 1.446
_refine_diff_density_min -1.333
_refine_diff_density_rms 0.080
_refine_ls_extinction_method none
_refine_ls_goodness_of_fit_ref 1.036
_refine_ls_hydrogen_treatment mixed
_refine_ls_matrix_type full
_refine_ls_number_parameters 1193
_refine_ls_number_reflns 20008
_refine_ls_number_restraints 0
_refine_ls_restrained_S_all 1.036
_refine_ls_R_factor_all 0.0707
_refine_ls_R_factor_gt 0.0612
_refine_ls_shift/su_max 0.001
_refine_ls_shift/su_mean 0.000
_refine_ls_structure_factor_coef Fsqd
_refine_ls_weighting_details 'calc w=1/[\s^2^(Fo^2^)+(0.0994P)^2^+4.7988P] where P=(Fo^2^+2Fc^2^)/3'
_refine_ls_weighting_scheme calc
_refine_ls_wR_factor_gt 0.1684
_refine_ls_wR_factor_ref 0.1783
_reflns_number_gt 16864
_reflns_number_total 20008
_reflns_threshold_expression >2sigma(I)
_cod_data_source_file ic701213g-file001.cif
_cod_data_source_block 1
_cod_depositor_comments
;
The following automatic conversions were performed:

'_exptl_absorpt_correction_type' value 'Multi-scan' changed to
'multi-scan' according to
/usr/data/users/saulius/automatic-downloads/retrospective/ACS/lib/dictionaries/cif_core.dic
dictionary named 'cif_core.dic' version 2.4.2 from 2011-04-26.

Automatic conversion script
Id: cif_fix_values 2281 2013-09-26 08:29:07Z andrius 

;
_cod_original_cell_volume 4434.1(10)
_cod_original_sg_symbol_H-M P-1
_cod_database_code 4339699

loop_
_symmetry_equiv_pos_as_xyz
'x, y, z'
'-x, -y, -z'

loop_
_atom_site_label
_atom_site_type_symbol
_atom_site_fract_x
_atom_site_fract_y
_atom_site_fract_z
_atom_site_U_iso_or_equiv
_atom_site_adp_type
_atom_site_occupancy
_atom_site_symmetry_multiplicity
_atom_site_calc_flag
_atom_site_refinement_flags
Mn1 Mn 0.83523(3) 0.47678(3) 0.017549(19) 0.03266(11) Uani 1 1 d .
Mn2 Mn 0.25560(3) 0.53328(3) 0.305711(18) 0.03014(10) Uani 1 1 d .
Mn3 Mn 0.32371(3) 0.83407(3) 0.46102(2) 0.03690(11) Uani 1 1 d .
P1 P 0.97061(5) 0.55205(5) -0.09974(3) 0.03154(15) Uani 1 1 d .
P2 P 0.20981(5) 0.70717(5) 0.40685(3) 0.03223(15) Uani 1 1 d .
P3 P 0.05752(6) 0.51297(6) 0.40983(3) 0.03910(17) Uani 1 1 d .
S1 S 0.69196(7) 0.93349(6) -0.07376(5) 0.0515(2) Uani 1 1 d .
S2 S -0.14748(8) 0.97950(9) 0.32349(5) 0.0741(3) Uani 1 1 d .
S3 S -0.23427(9) 0.51802(15) 0.28010(5) 0.0991(6) Uani 1 1 d .
N1 N 0.9334(2) 0.32189(17) -0.00520(12) 0.0431(6) Uani 1 1 d .
N2 N 0.7855(2) 0.3839(2) 0.09352(13) 0.0475(6) Uani 1 1 d .
N3 N 0.68735(19) 0.50145(18) -0.02308(11) 0.0392(5) Uani 1 1 d .
N4 N 0.71149(19) 0.61769(17) 0.05107(12) 0.0402(5) Uani 1 1 d .
N5 N 0.14041(19) 0.63679(18) 0.24574(11) 0.0392(5) Uani 1 1 d .
N6 N 0.3366(2) 0.61686(19) 0.23941(11) 0.0409(5) Uani 1 1 d .
N7 N 0.41069(17) 0.41955(17) 0.32699(11) 0.0348(5) Uani 1 1 d .
N8 N 0.30763(17) 0.41403(16) 0.23824(11) 0.0339(5) Uani 1 1 d .
N9 N 0.4058(2) 0.8950(2) 0.51373(13) 0.0481(6) Uani 1 1 d .
N10 N 0.4827(2) 0.7179(2) 0.46835(14) 0.0495(6) Uani 1 1 d .
N11 N 0.3860(2) 0.8824(2) 0.36628(13) 0.0461(6) Uani 1 1 d .
N12 N 0.2070(2) 0.98216(19) 0.43796(14) 0.0489(6) Uani 1 1 d .
C1 C 0.9311(2) 0.67841(19) -0.11901(13) 0.0344(5) Uani 1 1 d .
C2 C 0.8423(2) 0.74810(19) -0.08879(13) 0.0350(6) Uani 1 1 d .
H2A H 0.8037 0.7304 -0.0560 0.042 Uiso 1 1 calc R
C3 C 0.8111(2) 0.8443(2) -0.10747(15) 0.0420(6) Uani 1 1 d .
C4 C 0.8706(3) 0.8711(2) -0.15439(18) 0.0543(8) Uani 1 1 d .
H4A H 0.8508 0.9353 -0.1662 0.065 Uiso 1 1 calc R
C5 C 0.9599(3) 0.8026(3) -0.18406(18) 0.0571(9) Uani 1 1 d .
H5A H 0.9999 0.8209 -0.2156 0.068 Uiso 1 1 calc R
C6 C 0.9896(2) 0.7067(2) -0.16673(16) 0.0476(7) Uani 1 1 d .
H6A H 1.0492 0.6610 -0.1871 0.057 Uiso 1 1 calc R
C7 C 0.1412(2) 0.8067(2) 0.35748(13) 0.0370(6) Uani 1 1 d .
C8 C 0.0344(2) 0.8483(2) 0.35964(14) 0.0456(7) Uani 1 1 d .
H8A H -0.0058 0.8242 0.3872 0.055 Uiso 1 1 calc R
C9 C -0.0115(3) 0.9257(2) 0.32057(15) 0.0492(8) Uani 1 1 d .
C10 C 0.0471(3) 0.9628(3) 0.27976(19) 0.0594(9) Uani 1 1 d .
H10A H 0.0156 1.0154 0.2544 0.071 Uiso 1 1 calc R
C11 C 0.1537(3) 0.9210(3) 0.27675(18) 0.0584(9) Uani 1 1 d .
H11A H 0.1936 0.9451 0.2491 0.070 Uiso 1 1 calc R
C12 C 0.1995(3) 0.8436(2) 0.31505(15) 0.0451(7) Uani 1 1 d .
H12A H 0.2706 0.8155 0.3125 0.054 Uiso 1 1 calc R
C13 C -0.0652(2) 0.5757(3) 0.38409(16) 0.0476(7) Uani 1 1 d .
C14 C -0.1013(2) 0.5283(3) 0.35048(16) 0.0506(8) Uani 1 1 d .
H14A H -0.0647 0.4629 0.3450 0.061 Uiso 1 1 calc R
C15 C -0.1913(3) 0.5777(4) 0.32512(19) 0.0699(12) Uani 1 1 d .
C16 C -0.2437(4) 0.6744(5) 0.3319(3) 0.107(2) Uani 1 1 d .
H16A H -0.3031 0.7078 0.3142 0.129 Uiso 1 1 calc R
C17 C -0.2093(5) 0.7225(4) 0.3647(4) 0.124(3) Uani 1 1 d .
H17A H -0.2451 0.7883 0.3685 0.149 Uiso 1 1 calc R
C18 C -0.1204(4) 0.6729(4) 0.3925(3) 0.0859(15) Uani 1 1 d .
H18A H -0.0989 0.7050 0.4163 0.103 Uiso 1 1 calc R
C19 C 1.0135(3) 0.2924(3) -0.04838(18) 0.0548(8) Uani 1 1 d .
H19A H 1.0246 0.3378 -0.0761 0.066 Uiso 1 1 calc R
C20 C 1.0828(3) 0.1966(3) -0.0549(2) 0.0704(12) Uani 1 1 d .
H20A H 1.1399 0.1796 -0.0851 0.084 Uiso 1 1 calc R
C21 C 1.0657(4) 0.1296(3) -0.0171(3) 0.0783(15) Uani 1 1 d .
H21A H 1.1098 0.0653 -0.0218 0.094 Uiso 1 1 calc R
C22 C 0.9811(4) 0.1567(3) 0.0297(2) 0.0678(12) Uani 1 1 d .
C23 C 0.9578(6) 0.0907(3) 0.0733(3) 0.102(2) Uani 1 1 d .
H23A H 0.9961 0.0254 0.0684 0.122 Uiso 1 1 calc R
C24 C 0.8819(6) 0.1207(4) 0.1212(3) 0.105(2) Uani 1 1 d .
H24A H 0.8685 0.0759 0.1483 0.126 Uiso 1 1 calc R
C25 C 0.8215(4) 0.2210(4) 0.1308(2) 0.0768(14) Uani 1 1 d .
C26 C 0.7519(5) 0.2567(5) 0.1832(3) 0.101(2) Uani 1 1 d .
H26A H 0.7400 0.2150 0.2137 0.121 Uiso 1 1 calc R
C27 C 0.7010(4) 0.3532(5) 0.1898(2) 0.0931(18) Uani 1 1 d .
H27A H 0.6538 0.3777 0.2245 0.112 Uiso 1 1 calc R
C28 C 0.7202(3) 0.4141(4) 0.14431(19) 0.0644(10) Uani 1 1 d .
H28A H 0.6855 0.4797 0.1496 0.077 Uiso 1 1 calc R
C29 C 0.8378(3) 0.2881(3) 0.08688(17) 0.0529(8) Uani 1 1 d .
C30 C 0.9174(3) 0.2553(2) 0.03530(17) 0.0498(8) Uani 1 1 d .
C31 C 0.6737(3) 0.4441(3) -0.05722(16) 0.0513(8) Uani 1 1 d .
H31A H 0.7248 0.3826 -0.0631 0.062 Uiso 1 1 calc R
C32 C 0.5850(3) 0.4721(4) -0.08524(18) 0.0659(11) Uani 1 1 d .
H32A H 0.5776 0.4294 -0.1086 0.079 Uiso 1 1 calc R
C33 C 0.5108(3) 0.5617(4) -0.07763(19) 0.0671(11) Uani 1 1 d .
H33A H 0.4520 0.5810 -0.0961 0.081 Uiso 1 1 calc R
C34 C 0.5218(2) 0.6260(3) -0.04206(16) 0.0521(8) Uani 1 1 d .
C35 C 0.4483(3) 0.7234(3) -0.0325(2) 0.0696(12) Uani 1 1 d .
H35A H 0.3890 0.7465 -0.0508 0.084 Uiso 1 1 calc R
C36 C 0.4625(3) 0.7814(3) 0.0015(2) 0.0677(11) Uani 1 1 d .
H36A H 0.4134 0.8439 0.0066 0.081 Uiso 1 1 calc R
C37 C 0.5520(3) 0.7488(2) 0.03045(18) 0.0529(9) Uani 1 1 d .
C38 C 0.5711(3) 0.8066(3) 0.0674(2) 0.0637(11) Uani 1 1 d .
H38A H 0.5255 0.8704 0.0721 0.076 Uiso 1 1 calc R
C39 C 0.6555(3) 0.7697(3) 0.0961(2) 0.0650(11) Uani 1 1 d .
H39A H 0.6674 0.8072 0.1213 0.078 Uiso 1 1 calc R
C40 C 0.7245(3) 0.6739(3) 0.08714(18) 0.0531(8) Uani 1 1 d .
H40A H 0.7819 0.6486 0.1073 0.064 Uiso 1 1 calc R
C41 C 0.6262(2) 0.6537(2) 0.02323(14) 0.0387(6) Uani 1 1 d .
C42 C 0.6119(2) 0.5917(2) -0.01493(13) 0.0384(6) Uani 1 1 d .
C43 C 0.0443(3) 0.6471(3) 0.24926(16) 0.0530(8) Uani 1 1 d .
H43A H 0.0254 0.6014 0.2717 0.064 Uiso 1 1 calc R
C44 C -0.0303(3) 0.7235(3) 0.22079(19) 0.0657(11) Uani 1 1 d .
H44A H -0.0977 0.7297 0.2260 0.079 Uiso 1 1 calc R
C45 C -0.0033(3) 0.7873(3) 0.18611(19) 0.0685(12) Uani 1 1 d .
H45A H -0.0525 0.8392 0.1677 0.082 Uiso 1 1 calc R
C46 C 0.0995(3) 0.7764(2) 0.17718(16) 0.0590(10) Uani 1 1 d .
C47 C 0.1357(5) 0.8385(3) 0.1390(2) 0.0794(14) Uani 1 1 d .
H47A H 0.0910 0.8871 0.1161 0.095 Uiso 1 1 calc R
C48 C 0.2317(5) 0.8290(3) 0.1351(2) 0.0784(14) Uani 1 1 d .
H48A H 0.2528 0.8707 0.1093 0.094 Uiso 1 1 calc R
C49 C 0.3034(4) 0.7559(3) 0.16976(17) 0.0604(10) Uani 1 1 d .
C50 C 0.4016(4) 0.7479(4) 0.1715(2) 0.0745(13) Uani 1 1 d .
H50A H 0.4237 0.7920 0.1495 0.089 Uiso 1 1 calc R
C51 C 0.4668(4) 0.6748(4) 0.2056(2) 0.0714(12) Uani 1 1 d .
H51A H 0.5331 0.6685 0.2066 0.086 Uiso 1 1 calc R
C52 C 0.4307(3) 0.6106(3) 0.23861(17) 0.0536(8) Uani 1 1 d .
H52A H 0.4748 0.5610 0.2612 0.064 Uiso 1 1 calc R
C53 C 0.2731(3) 0.6890(2) 0.20610(13) 0.0437(7) Uani 1 1 d .
C54 C 0.1692(3) 0.6996(2) 0.20970(13) 0.0425(7) Uani 1 1 d .
C55 C 0.2603(2) 0.4139(2) 0.19208(15) 0.0437(7) Uani 1 1 d .
H55A H 0.2008 0.4672 0.1852 0.052 Uiso 1 1 calc R
C56 C 0.2965(3) 0.3369(3) 0.15340(15) 0.0491(7) Uani 1 1 d .
H56A H 0.2620 0.3400 0.1211 0.059 Uiso 1 1 calc R
C57 C 0.3818(3) 0.2577(2) 0.16321(16) 0.0486(7) Uani 1 1 d .
H57A H 0.4055 0.2058 0.1381 0.058 Uiso 1 1 calc R
C58 C 0.4344(2) 0.2546(2) 0.21142(15) 0.0406(6) Uani 1 1 d .
C59 C 0.5253(3) 0.1744(2) 0.22490(18) 0.0540(8) Uani 1 1 d .
H59A H 0.5502 0.1200 0.2019 0.065 Uiso 1 1 calc R
C60 C 0.5757(3) 0.1756(2) 0.26981(18) 0.0529(8) Uani 1 1 d .
H60A H 0.6336 0.1216 0.2782 0.063 Uiso 1 1 calc R
C61 C 0.5408(2) 0.2596(2) 0.30502(14) 0.0399(6) Uani 1 1 d .
C62 C 0.5956(3) 0.2690(3) 0.34835(16) 0.0514(8) Uani 1 1 d .
H62A H 0.6571 0.2188 0.3560 0.062 Uiso 1 1 calc R
C63 C 0.5587(3) 0.3516(3) 0.37904(16) 0.0544(9) Uani 1 1 d .
H63A H 0.5953 0.3589 0.4072 0.065 Uiso 1 1 calc R
C64 C 0.4648(3) 0.4255(2) 0.36771(15) 0.0469(7) Uani 1 1 d .
H64A H 0.4392 0.4811 0.3896 0.056 Uiso 1 1 calc R
C65 C 0.4493(2) 0.33863(18) 0.29490(12) 0.0316(5) Uani 1 1 d .
C66 C 0.3946(2) 0.33588(18) 0.24739(12) 0.0315(5) Uani 1 1 d .
C67 C 0.3644(3) 0.9799(3) 0.5383(2) 0.0665(11) Uani 1 1 d .
H67A H 0.2993 1.0229 0.5306 0.080 Uiso 1 1 calc R
C68 C 0.4155(4) 1.0075(4) 0.5757(2) 0.0890(17) Uani 1 1 d .
H68A H 0.3845 1.0677 0.5926 0.107 Uiso 1 1 calc R
C69 C 0.5094(5) 0.9460(5) 0.5869(2) 0.0892(17) Uani 1 1 d .
H69A H 0.5436 0.9634 0.6118 0.107 Uiso 1 1 calc R
C70 C 0.5561(4) 0.8561(4) 0.5614(2) 0.0712(13) Uani 1 1 d .
C71 C 0.6569(5) 0.7855(6) 0.5699(3) 0.105(2) Uani 1 1 d .
H71A H 0.6956 0.8007 0.5928 0.126 Uiso 1 1 calc R
C72 C 0.6964(4) 0.7006(6) 0.5465(3) 0.106(2) Uani 1 1 d .
H72A H 0.7616 0.6571 0.5537 0.127 Uiso 1 1 calc R
C73 C 0.6412(3) 0.6732(4) 0.5100(2) 0.0749(13) Uani 1 1 d .
C74 C 0.6778(4) 0.5831(4) 0.4860(3) 0.098(2) Uani 1 1 d .
H74A H 0.7428 0.5375 0.4919 0.117 Uiso 1 1 calc R
C75 C 0.6186(4) 0.5611(4) 0.4539(3) 0.0935(18) Uani 1 1 d .
H75A H 0.6429 0.5012 0.4373 0.112 Uiso 1 1 calc R
C76 C 0.5201(3) 0.6313(3) 0.4465(2) 0.0701(11) Uani 1 1 d .
H76A H 0.4794 0.6161 0.4252 0.084 Uiso 1 1 calc R
C77 C 0.5422(2) 0.7396(3) 0.49963(17) 0.0518(8) Uani 1 1 d .
C78 C 0.5004(3) 0.8322(3) 0.52503(16) 0.0499(8) Uani 1 1 d .
C79 C 0.4721(3) 0.8322(4) 0.33033(19) 0.0675(11) Uani 1 1 d .
H79A H 0.5139 0.7712 0.3440 0.081 Uiso 1 1 calc R
C80 C 0.5032(4) 0.8661(5) 0.2730(2) 0.0869(15) Uani 1 1 d .
H80A H 0.5645 0.8286 0.2494 0.104 Uiso 1 1 calc R
C81 C 0.4435(4) 0.9533(5) 0.2524(2) 0.0857(15) Uani 1 1 d .
H81A H 0.4630 0.9766 0.2143 0.103 Uiso 1 1 calc R
C82 C 0.3513(4) 1.0098(3) 0.2886(2) 0.0679(11) Uani 1 1 d .
C83 C 0.2829(6) 1.1042(4) 0.2694(3) 0.0913(17) Uani 1 1 d .
H83A H 0.2987 1.1303 0.2314 0.110 Uiso 1 1 calc R
C84 C 0.1974(6) 1.1540(4) 0.3059(3) 0.099(2) Uani 1 1 d .
H84A H 0.1558 1.2156 0.2932 0.119 Uiso 1 1 calc R
C85 C 0.1664(4) 1.1168(3) 0.3641(2) 0.0727(12) Uani 1 1 d .
C86 C 0.0749(5) 1.1648(4) 0.4031(3) 0.103(2) Uani 1 1 d .
H86A H 0.0296 1.2259 0.3919 0.124 Uiso 1 1 calc R
C87 C 0.0518(4) 1.1227(4) 0.4571(3) 0.0967(18) Uani 1 1 d .
H87A H -0.0085 1.1550 0.4832 0.116 Uiso 1 1 calc R
C88 C 0.1192(3) 1.0312(3) 0.4729(2) 0.0689(11) Uani 1 1 d .
H88A H 0.1021 1.0028 0.5096 0.083 Uiso 1 1 calc R
C89 C 0.2309(3) 1.0239(2) 0.38426(17) 0.0494(8) Uani 1 1 d .
C90 C 0.3251(3) 0.9709(2) 0.34581(16) 0.0480(7) Uani 1 1 d .
O1 O 0.88020(16) 0.53718(15) -0.06509(10) 0.0403(4) Uani 1 1 d .
O2 O 1.06645(15) 0.51339(15) -0.07079(10) 0.0412(5) Uani 1 1 d .
O3 O 0.99605(19) 0.50337(16) -0.16353(10) 0.0475(5) Uani 1 1 d .
H3A H 1.0542 0.4954 -0.1795 0.071 Uiso 1 1 calc R
O4 O 0.6180(2) 0.8938(2) -0.0694(2) 0.0905(11) Uani 1 1 d .
O5 O 0.7080(3) 0.9538(4) -0.0176(3) 0.166(3) Uani 1 1 d .
O6 O 0.6674(3) 1.0132(3) -0.1168(2) 0.1231(18) Uani 1 1 d .
O7 O 0.12672(17) 0.69918(16) 0.46047(10) 0.0445(5) Uani 1 1 d .
H7A H 0.1136 0.6543 0.4547 0.067 Uiso 1 1 calc R
O8 O 0.28194(17) 0.73407(15) 0.43297(10) 0.0440(5) Uani 1 1 d .
O9 O 0.25974(16) 0.61671(14) 0.37227(9) 0.0396(4) Uani 1 1 d .
O10 O -0.1844(3) 1.0634(4) 0.3521(3) 0.148(2) Uani 1 1 d .
O11 O -0.1697(3) 0.9812(3) 0.2649(2) 0.1183(17) Uani 1 1 d .
O12 O -0.1846(3) 0.9131(4) 0.3635(3) 0.155(2) Uani 1 1 d .
O13 O 0.0631(2) 0.5674(2) 0.46100(10) 0.0537(6) Uani 1 1 d .
O14 O 0.14079(16) 0.49446(17) 0.35626(10) 0.0443(5) Uani 1 1 d .
O15 O 0.05887(18) 0.41365(17) 0.43464(11) 0.0491(5) Uani 1 1 d .
H15A H 0.0205 0.4204 0.4673 0.074 Uiso 1 1 calc R
O16 O -0.1863(3) 0.5243(4) 0.21939(17) 0.1223(17) Uani 1 1 d .
O17 O -0.1931(6) 0.4156(5) 0.3038(2) 0.175(3) Uani 1 1 d .
O18 O -0.3435(5) 0.5656(5) 0.2885(3) 0.159(2) Uiso 1 1 d .
O1W O 0.2285(2) 0.8336(2) 0.54868(11) 0.0575(6) Uani 1 1 d .
O2W O 0.2017(4) 0.6725(3) 0.5811(2) 0.1071(14) Uani 1 1 d .
O3W O 0.5882(3) 1.0121(2) 0.10004(16) 0.0833(9) Uani 1 1 d .
O4W O -0.2661(4) 0.9094(4) 0.1876(3) 0.161(3) Uani 1 1 d .

loop_
_atom_site_aniso_label
_atom_site_aniso_U_11
_atom_site_aniso_U_22
_atom_site_aniso_U_33
_atom_site_aniso_U_23
_atom_site_aniso_U_13
_atom_site_aniso_U_12
Mn1 0.0281(2) 0.0276(2) 0.0405(2) 0.00136(16) -0.00769(16) -0.00948(16)
Mn2 0.02610(19) 0.0286(2) 0.0308(2) -0.00219(14) -0.00452(15) -0.00615(15)
Mn3 0.0304(2) 0.0342(2) 0.0466(2) -0.00472(17) -0.01078(17) -0.01123(17)
P1 0.0310(3) 0.0289(3) 0.0345(3) 0.0028(2) -0.0105(3) -0.0109(3)
P2 0.0306(3) 0.0310(3) 0.0344(3) -0.0066(3) -0.0052(3) -0.0107(3)
P3 0.0349(4) 0.0509(4) 0.0362(4) -0.0020(3) -0.0018(3) -0.0234(3)
S1 0.0480(4) 0.0327(4) 0.0700(5) -0.0100(3) -0.0087(4) -0.0111(3)
S2 0.0443(5) 0.0780(7) 0.0671(6) -0.0193(5) -0.0175(4) 0.0135(5)
S3 0.0523(6) 0.2019(18) 0.0545(6) -0.0084(8) -0.0095(5) -0.0620(9)
N1 0.0495(15) 0.0304(12) 0.0493(14) 0.0004(10) -0.0147(12) -0.0141(11)
N2 0.0451(14) 0.0559(16) 0.0495(15) 0.0101(12) -0.0119(12) -0.0293(13)
N3 0.0329(12) 0.0432(13) 0.0413(13) -0.0039(10) -0.0038(10) -0.0157(10)
N4 0.0341(12) 0.0335(12) 0.0506(14) -0.0056(10) -0.0035(10) -0.0116(10)
N5 0.0371(12) 0.0375(12) 0.0370(12) 0.0012(10) -0.0086(10) -0.0089(10)
N6 0.0406(13) 0.0432(13) 0.0375(12) -0.0033(10) -0.0014(10) -0.0172(11)
N7 0.0307(11) 0.0346(11) 0.0350(11) -0.0021(9) -0.0097(9) -0.0077(9)
N8 0.0290(11) 0.0339(11) 0.0376(12) -0.0042(9) -0.0074(9) -0.0103(9)
N9 0.0427(14) 0.0558(16) 0.0541(16) -0.0086(13) -0.0066(12) -0.0272(13)
N10 0.0365(13) 0.0432(14) 0.0638(17) 0.0005(12) -0.0118(12) -0.0104(11)
N11 0.0376(13) 0.0501(15) 0.0527(15) 0.0008(12) -0.0109(11) -0.0191(12)
N12 0.0397(14) 0.0398(14) 0.0608(17) -0.0089(12) -0.0131(12) -0.0065(11)
C1 0.0335(13) 0.0315(13) 0.0387(14) 0.0055(10) -0.0118(11) -0.0128(11)
C2 0.0394(14) 0.0304(13) 0.0381(14) 0.0002(10) -0.0090(11) -0.0162(11)
C3 0.0423(16) 0.0322(14) 0.0514(17) 0.0011(12) -0.0125(13) -0.0138(12)
C4 0.055(2) 0.0377(16) 0.066(2) 0.0150(15) -0.0126(17) -0.0175(15)
C5 0.0507(19) 0.0493(19) 0.066(2) 0.0188(16) -0.0019(16) -0.0225(16)
C6 0.0385(15) 0.0412(16) 0.0559(19) 0.0090(14) -0.0028(14) -0.0135(13)
C7 0.0354(14) 0.0350(14) 0.0392(14) -0.0069(11) -0.0087(11) -0.0106(11)
C8 0.0372(15) 0.0484(17) 0.0409(15) -0.0054(13) -0.0060(12) -0.0070(13)
C9 0.0428(17) 0.0433(17) 0.0473(17) -0.0110(13) -0.0143(14) 0.0009(13)
C10 0.070(2) 0.0381(17) 0.066(2) 0.0052(15) -0.0310(19) -0.0117(16)
C11 0.072(2) 0.052(2) 0.063(2) 0.0120(16) -0.0245(19) -0.0348(19)
C12 0.0438(16) 0.0449(16) 0.0525(17) 0.0033(13) -0.0160(14) -0.0215(14)
C13 0.0328(14) 0.0530(18) 0.0497(17) -0.0055(14) 0.0019(13) -0.0129(13)
C14 0.0328(15) 0.067(2) 0.0482(17) -0.0010(15) -0.0009(13) -0.0189(15)
C15 0.0302(16) 0.111(4) 0.056(2) 0.002(2) -0.0026(15) -0.020(2)
C16 0.045(3) 0.117(5) 0.119(5) 0.018(4) -0.018(3) 0.003(3)
C17 0.061(3) 0.066(3) 0.195(8) -0.014(4) -0.005(4) 0.018(3)
C18 0.055(2) 0.067(3) 0.116(4) -0.027(3) 0.001(3) -0.007(2)
C19 0.057(2) 0.0428(17) 0.057(2) -0.0107(15) -0.0063(16) -0.0125(15)
C20 0.061(2) 0.054(2) 0.082(3) -0.027(2) -0.023(2) -0.0011(18)
C21 0.087(3) 0.0355(19) 0.108(4) -0.015(2) -0.055(3) -0.0032(19)
C22 0.091(3) 0.0336(17) 0.089(3) 0.0085(17) -0.053(3) -0.0221(19)
C23 0.155(6) 0.043(2) 0.128(5) 0.033(3) -0.076(5) -0.048(3)
C24 0.151(6) 0.071(3) 0.130(5) 0.057(4) -0.064(5) -0.077(4)
C25 0.090(3) 0.084(3) 0.084(3) 0.042(3) -0.037(3) -0.063(3)
C26 0.101(4) 0.136(5) 0.094(4) 0.061(4) -0.028(3) -0.086(4)
C27 0.077(3) 0.140(5) 0.071(3) 0.029(3) -0.004(2) -0.063(4)
C28 0.053(2) 0.087(3) 0.058(2) 0.008(2) -0.0049(17) -0.037(2)
C29 0.062(2) 0.0536(19) 0.061(2) 0.0198(16) -0.0292(17) -0.0385(17)
C30 0.065(2) 0.0344(15) 0.062(2) 0.0103(13) -0.0339(17) -0.0246(15)
C31 0.0490(18) 0.060(2) 0.0507(18) -0.0111(15) -0.0039(14) -0.0276(16)
C32 0.064(2) 0.098(3) 0.053(2) -0.016(2) -0.0106(18) -0.045(2)
C33 0.0444(19) 0.104(3) 0.056(2) 0.000(2) -0.0167(16) -0.031(2)
C34 0.0332(15) 0.070(2) 0.0471(17) 0.0086(16) -0.0088(13) -0.0172(15)
C35 0.0356(17) 0.076(3) 0.075(3) 0.021(2) -0.0166(17) -0.0041(18)
C36 0.0415(19) 0.049(2) 0.088(3) 0.010(2) -0.0061(19) 0.0010(16)
C37 0.0354(15) 0.0377(16) 0.068(2) 0.0061(15) 0.0063(15) -0.0050(13)
C38 0.056(2) 0.0332(16) 0.089(3) -0.0142(17) 0.016(2) -0.0131(15)
C39 0.060(2) 0.048(2) 0.086(3) -0.0270(19) 0.012(2) -0.0245(18)
C40 0.0483(18) 0.0469(18) 0.064(2) -0.0163(15) -0.0013(16) -0.0189(15)
C41 0.0297(13) 0.0347(14) 0.0444(15) 0.0021(11) 0.0024(11) -0.0099(11)
C42 0.0278(13) 0.0437(15) 0.0395(14) 0.0068(12) -0.0044(11) -0.0130(11)
C43 0.0384(16) 0.064(2) 0.0494(18) 0.0024(15) -0.0131(14) -0.0125(15)
C44 0.0434(19) 0.075(3) 0.061(2) -0.004(2) -0.0203(17) -0.0034(18)
C45 0.062(2) 0.058(2) 0.061(2) -0.0037(18) -0.0294(19) 0.0075(19)
C46 0.079(3) 0.0371(16) 0.0461(18) 0.0036(13) -0.0221(17) -0.0058(16)
C47 0.105(4) 0.054(2) 0.069(3) 0.023(2) -0.030(3) -0.021(2)
C48 0.124(4) 0.054(2) 0.062(2) 0.0219(19) -0.017(3) -0.045(3)
C49 0.080(3) 0.052(2) 0.0506(19) 0.0029(15) 0.0045(18) -0.035(2)
C50 0.099(4) 0.074(3) 0.062(2) 0.001(2) 0.010(2) -0.056(3)
C51 0.065(3) 0.091(3) 0.075(3) -0.019(2) 0.012(2) -0.053(2)
C52 0.0475(18) 0.066(2) 0.0504(18) -0.0043(16) 0.0001(14) -0.0281(17)
C53 0.0586(19) 0.0359(14) 0.0337(14) -0.0020(11) -0.0018(13) -0.0184(14)
C54 0.0508(17) 0.0320(14) 0.0359(14) -0.0019(11) -0.0089(12) -0.0076(12)
C55 0.0390(15) 0.0454(16) 0.0470(16) -0.0037(13) -0.0138(13) -0.0143(13)
C56 0.0511(18) 0.061(2) 0.0456(17) -0.0102(14) -0.0129(14) -0.0286(16)
C57 0.0553(19) 0.0471(17) 0.0510(18) -0.0177(14) -0.0026(15) -0.0268(15)
C58 0.0363(14) 0.0346(14) 0.0490(16) -0.0085(12) 0.0004(12) -0.0138(12)
C59 0.0511(19) 0.0321(15) 0.070(2) -0.0166(14) -0.0050(16) -0.0063(14)
C60 0.0405(17) 0.0287(14) 0.073(2) -0.0043(14) -0.0067(16) 0.0011(12)
C61 0.0318(13) 0.0350(14) 0.0437(15) 0.0042(11) -0.0050(11) -0.0066(11)
C62 0.0367(16) 0.0502(18) 0.0555(19) 0.0088(15) -0.0170(14) -0.0052(14)
C63 0.0456(18) 0.067(2) 0.0489(18) 0.0035(16) -0.0260(15) -0.0156(16)
C64 0.0477(17) 0.0471(17) 0.0431(16) -0.0049(13) -0.0164(13) -0.0124(14)
C65 0.0274(12) 0.0284(12) 0.0337(13) 0.0032(10) -0.0035(10) -0.0076(10)
C66 0.0291(12) 0.0292(12) 0.0349(13) -0.0028(10) -0.0018(10) -0.0114(10)
C67 0.062(2) 0.069(3) 0.082(3) -0.029(2) 0.002(2) -0.039(2)
C68 0.091(4) 0.113(4) 0.094(4) -0.050(3) 0.009(3) -0.070(3)
C69 0.099(4) 0.143(5) 0.072(3) -0.023(3) -0.011(3) -0.091(4)
C70 0.068(3) 0.112(4) 0.065(2) 0.018(2) -0.025(2) -0.066(3)
C71 0.085(4) 0.150(6) 0.119(5) 0.047(5) -0.063(4) -0.078(4)
C72 0.054(3) 0.129(5) 0.144(6) 0.062(5) -0.061(3) -0.045(3)
C73 0.0373(18) 0.080(3) 0.101(3) 0.033(3) -0.022(2) -0.021(2)
C74 0.039(2) 0.074(3) 0.149(5) 0.030(3) -0.011(3) -0.001(2)
C75 0.066(3) 0.051(2) 0.125(5) 0.001(3) 0.004(3) 0.004(2)
C76 0.056(2) 0.044(2) 0.097(3) -0.008(2) -0.007(2) -0.0079(17)
C77 0.0342(15) 0.061(2) 0.0579(19) 0.0196(16) -0.0141(14) -0.0198(15)
C78 0.0446(17) 0.071(2) 0.0490(17) 0.0096(16) -0.0138(14) -0.0385(17)
C79 0.0421(19) 0.088(3) 0.062(2) 0.001(2) 0.0009(16) -0.0215(19)
C80 0.062(3) 0.125(5) 0.067(3) 0.003(3) 0.004(2) -0.039(3)
C81 0.090(4) 0.129(5) 0.055(2) 0.017(3) -0.006(2) -0.069(4)
C82 0.081(3) 0.081(3) 0.065(2) 0.021(2) -0.029(2) -0.054(3)
C83 0.126(5) 0.084(4) 0.085(4) 0.035(3) -0.039(3) -0.063(4)
C84 0.143(6) 0.057(3) 0.111(4) 0.037(3) -0.072(4) -0.043(3)
C85 0.080(3) 0.0413(19) 0.093(3) 0.0051(19) -0.042(3) -0.0131(19)
C86 0.100(4) 0.050(3) 0.122(5) -0.009(3) -0.046(4) 0.016(3)
C87 0.071(3) 0.066(3) 0.109(4) -0.026(3) -0.012(3) 0.018(2)
C88 0.051(2) 0.059(2) 0.072(3) -0.0139(19) -0.0068(18) 0.0033(18)
C89 0.0544(19) 0.0371(15) 0.063(2) 0.0008(14) -0.0269(16) -0.0186(14)
C90 0.0528(18) 0.0511(18) 0.0549(18) 0.0043(14) -0.0202(15) -0.0322(16)
O1 0.0363(10) 0.0379(10) 0.0471(11) 0.0115(9) -0.0109(9) -0.0168(9)
O2 0.0339(10) 0.0395(11) 0.0476(11) 0.0033(9) -0.0142(9) -0.0107(8)
O3 0.0548(13) 0.0476(12) 0.0430(11) -0.0081(9) -0.0105(10) -0.0210(11)
O4 0.0563(17) 0.070(2) 0.145(3) -0.040(2) 0.0092(19) -0.0262(15)
O5 0.076(3) 0.207(5) 0.166(4) -0.136(4) -0.047(3) 0.029(3)
O6 0.084(3) 0.056(2) 0.174(4) 0.032(2) 0.010(3) 0.0061(18)
O7 0.0459(12) 0.0446(12) 0.0426(11) -0.0110(9) 0.0044(9) -0.0202(10)
O8 0.0452(12) 0.0423(11) 0.0501(12) -0.0052(9) -0.0172(10) -0.0189(9)
O9 0.0401(11) 0.0334(10) 0.0421(11) -0.0098(8) -0.0047(8) -0.0108(8)
O10 0.077(3) 0.142(4) 0.191(5) -0.120(4) -0.039(3) 0.021(2)
O11 0.062(2) 0.150(4) 0.113(3) -0.065(3) -0.042(2) 0.009(2)
O12 0.054(2) 0.143(4) 0.222(6) 0.052(4) -0.006(3) -0.017(2)
O13 0.0653(15) 0.0768(17) 0.0386(11) -0.0079(11) 0.0023(10) -0.0507(14)
O14 0.0344(10) 0.0583(13) 0.0412(11) -0.0001(9) -0.0008(9) -0.0224(10)
O15 0.0454(12) 0.0547(13) 0.0498(12) 0.0018(10) -0.0016(10) -0.0260(11)
O16 0.089(3) 0.211(5) 0.064(2) -0.011(3) 0.0034(19) -0.064(3)
O17 0.311(9) 0.208(6) 0.117(4) 0.065(4) -0.122(5) -0.195(7)
O1W 0.0639(16) 0.0673(16) 0.0476(13) -0.0102(11) -0.0031(11) -0.0334(13)
O2W 0.152(4) 0.081(2) 0.112(3) 0.021(2) -0.065(3) -0.059(3)
O3W 0.096(2) 0.0631(18) 0.085(2) -0.0131(16) -0.0309(19) -0.0183(17)
O4W 0.127(4) 0.134(4) 0.182(5) -0.082(4) -0.078(4) 0.022(3)

loop_
_atom_type_symbol
_atom_type_description
_atom_type_scat_dispersion_real
_atom_type_scat_dispersion_imag
_atom_type_scat_source
C C 0.0033 0.0016 'International Tables Vol C Tables 4.2.6.8 and 6.1.1.4'
H H 0.0000 0.0000 'International Tables Vol C Tables 4.2.6.8 and 6.1.1.4'
N N 0.0061 0.0033 'International Tables Vol C Tables 4.2.6.8 and 6.1.1.4'
O O 0.0106 0.0060 'International Tables Vol C Tables 4.2.6.8 and 6.1.1.4'
P P 0.1023 0.0942 'International Tables Vol C Tables 4.2.6.8 and 6.1.1.4'
S S 0.1246 0.1234 'International Tables Vol C Tables 4.2.6.8 and 6.1.1.4'
Mn Mn 0.3368 0.7283 'International Tables Vol C Tables 4.2.6.8 and 6.1.1.4'

loop_
_geom_angle_atom_site_label_1
_geom_angle_atom_site_label_2
_geom_angle_atom_site_label_3
_geom_angle
_geom_angle_site_symmetry_1
_geom_angle_site_symmetry_3
O2 Mn1 O1 99.51(9) 2_765 .
O2 Mn1 N4 90.77(9) 2_765 .
O1 Mn1 N4 93.71(9) . .
O2 Mn1 N1 95.09(9) 2_765 .
O1 Mn1 N1 96.93(9) . .
N4 Mn1 N1 166.83(10) . .
O2 Mn1 N2 90.70(9) 2_765 .
O1 Mn1 N2 166.24(10) . .
N4 Mn1 N2 95.37(10) . .
N1 Mn1 N2 72.82(11) . .
O2 Mn1 N3 162.64(9) 2_765 .
O1 Mn1 N3 86.75(8) . .
N4 Mn1 N3 72.59(9) . .
N1 Mn1 N3 100.24(9) . .
N2 Mn1 N3 86.13(9) . .
O9 Mn2 O14 96.56(9) . .
O9 Mn2 N5 105.34(9) . .
O14 Mn2 N5 90.34(9) . .
O9 Mn2 N8 160.46(8) . .
O14 Mn2 N8 93.17(9) . .
N5 Mn2 N8 91.46(9) . .
O9 Mn2 N7 88.41(8) . .
O14 Mn2 N7 107.42(9) . .
N5 Mn2 N7 156.34(9) . .
N8 Mn2 N7 72.49(8) . .
O9 Mn2 N6 83.81(9) . .
O14 Mn2 N6 161.58(9) . .
N5 Mn2 N6 71.92(9) . .
N8 Mn2 N6 92.24(9) . .
N7 Mn2 N6 91.00(9) . .
O8 Mn3 O1W 87.71(10) . .
O8 Mn3 N12 108.55(10) . .
O1W Mn3 N12 89.79(11) . .
O8 Mn3 N10 89.56(10) . .
O1W Mn3 N10 107.03(11) . .
N12 Mn3 N10 155.98(11) . .
O8 Mn3 N9 158.11(10) . .
O1W Mn3 N9 85.77(10) . .
N12 Mn3 N9 92.31(11) . .
N10 Mn3 N9 72.51(11) . .
O8 Mn3 N11 99.19(10) . .
O1W Mn3 N11 162.21(10) . .
N12 Mn3 N11 72.49(11) . .
N10 Mn3 N11 89.50(10) . .
N9 Mn3 N11 93.24(10) . .
O2 P1 O1 117.36(12) . .
O2 P1 O3 108.35(13) . .
O1 P1 O3 106.46(13) . .
O2 P1 C1 110.56(13) . .
O1 P1 C1 108.60(12) . .
O3 P1 C1 104.71(13) . .
O9 P2 O8 114.88(13) . .
O9 P2 O7 109.64(12) . .
O8 P2 O7 108.72(13) . .
O9 P2 C7 110.21(13) . .
O8 P2 C7 106.88(13) . .
O7 P2 C7 106.12(13) . .
O14 P3 O13 115.84(13) . .
O14 P3 O15 107.23(13) . .
O13 P3 O15 110.51(14) . .
O14 P3 C13 109.61(14) . .
O13 P3 C13 108.81(16) . .
O15 P3 C13 104.21(15) . .
O5 S1 O4 114.6(4) . .
O5 S1 O6 113.5(4) . .
O4 S1 O6 109.5(3) . .
O5 S1 C3 106.9(2) . .
O4 S1 C3 106.10(16) . .
O6 S1 C3 105.6(2) . .
O10 S2 O11 118.2(3) . .
O10 S2 O12 108.1(4) . .
O11 S2 O12 108.4(4) . .
O10 S2 C9 108.0(2) . .
O11 S2 C9 108.2(2) . .
O12 S2 C9 105.2(2) . .
O16 S3 O18 114.7(3) . .
O16 S3 O17 110.0(4) . .
O18 S3 O17 114.2(4) . .
O16 S3 C15 105.4(3) . .
O18 S3 C15 106.5(3) . .
O17 S3 C15 105.2(2) . .
C19 N1 C30 118.1(3) . .
C19 N1 Mn1 124.9(2) . .
C30 N1 Mn1 116.2(2) . .
C28 N2 C29 118.0(3) . .
C28 N2 Mn1 126.9(3) . .
C29 N2 Mn1 114.8(2) . .
C31 N3 C42 118.1(3) . .
C31 N3 Mn1 128.3(2) . .
C42 N3 Mn1 113.15(19) . .
C40 N4 C41 118.5(3) . .
C40 N4 Mn1 124.1(2) . .
C41 N4 Mn1 116.2(2) . .
C43 N5 C54 118.1(3) . .
C43 N5 Mn2 124.8(2) . .
C54 N5 Mn2 116.6(2) . .
C52 N6 C53 117.9(3) . .
C52 N6 Mn2 127.0(2) . .
C53 N6 Mn2 114.2(2) . .
C64 N7 C65 118.0(2) . .
C64 N7 Mn2 126.2(2) . .
C65 N7 Mn2 115.79(17) . .
C55 N8 C66 117.9(2) . .
C55 N8 Mn2 126.3(2) . .
C66 N8 Mn2 115.84(17) . .
C67 N9 C78 119.0(3) . .
C67 N9 Mn3 125.7(3) . .
C78 N9 Mn3 114.9(2) . .
C76 N10 C77 118.3(3) . .
C76 N10 Mn3 125.4(3) . .
C77 N10 Mn3 116.2(2) . .
C79 N11 C90 117.9(3) . .
C79 N11 Mn3 127.0(3) . .
C90 N11 Mn3 115.0(2) . .
C88 N12 C89 118.0(3) . .
C88 N12 Mn3 125.6(3) . .
C89 N12 Mn3 116.4(2) . .
C6 C1 C2 118.9(3) . .
C6 C1 P1 118.9(2) . .
C2 C1 P1 122.1(2) . .
C1 C2 C3 120.3(3) . .
C4 C3 C2 119.8(3) . .
C4 C3 S1 119.0(2) . .
C2 C3 S1 121.0(2) . .
C3 C4 C5 120.2(3) . .
C6 C5 C4 120.1(3) . .
C5 C6 C1 120.5(3) . .
C12 C7 C8 118.7(3) . .
C12 C7 P2 117.3(2) . .
C8 C7 P2 124.0(2) . .
C9 C8 C7 119.9(3) . .
C10 C9 C8 120.7(3) . .
C10 C9 S2 119.2(3) . .
C8 C9 S2 120.1(3) . .
C9 C10 C11 119.8(3) . .
C12 C11 C10 119.6(4) . .
C11 C12 C7 121.3(3) . .
C18 C13 C14 119.4(4) . .
C18 C13 P3 120.5(3) . .
C14 C13 P3 119.8(3) . .
C15 C14 C13 120.7(4) . .
C16 C15 C14 119.6(5) . .
C16 C15 S3 119.8(4) . .
C14 C15 S3 120.5(4) . .
C15 C16 C17 120.6(5) . .
C16 C17 C18 120.4(5) . .
C13 C18 C17 119.1(6) . .
N1 C19 C20 123.6(4) . .
C21 C20 C19 119.1(4) . .
C20 C21 C22 119.8(4) . .
C21 C22 C30 117.8(4) . .
C21 C22 C23 124.0(5) . .
C30 C22 C23 118.2(5) . .
C24 C23 C22 121.9(5) . .
C23 C24 C25 120.9(4) . .
C26 C25 C29 117.3(5) . .
C26 C25 C24 123.8(5) . .
C29 C25 C24 118.8(5) . .
C27 C26 C25 119.9(4) . .
C26 C27 C28 119.3(5) . .
N2 C28 C27 123.2(5) . .
N2 C29 C25 122.3(4) . .
N2 C29 C30 117.9(3) . .
C25 C29 C30 119.7(4) . .
N1 C30 C22 121.5(4) . .
N1 C30 C29 118.3(3) . .
C22 C30 C29 120.1(3) . .
N3 C31 C32 122.8(4) . .
C33 C32 C31 119.0(4) . .
C32 C33 C34 120.4(3) . .
C33 C34 C42 116.7(3) . .
C33 C34 C35 124.5(4) . .
C42 C34 C35 118.8(4) . .
C36 C35 C34 122.1(4) . .
C35 C36 C37 120.8(4) . .
C38 C37 C41 117.0(3) . .
C38 C37 C36 123.4(3) . .
C41 C37 C36 119.6(4) . .
C39 C38 C37 120.4(3) . .
C38 C39 C40 118.8(4) . .
N4 C40 C39 122.9(4) . .
N4 C41 C37 122.3(3) . .
N4 C41 C42 118.1(3) . .
C37 C41 C42 119.6(3) . .
N3 C42 C34 122.8(3) . .
N3 C42 C41 118.0(3) . .
C34 C42 C41 119.1(3) . .
N5 C43 C44 123.3(4) . .
C45 C44 C43 119.0(4) . .
C44 C45 C46 120.3(3) . .
C45 C46 C54 117.1(4) . .
C45 C46 C47 124.0(4) . .
C54 C46 C47 118.9(4) . .
C48 C47 C46 121.8(4) . .
C47 C48 C49 121.4(4) . .
C50 C49 C53 117.0(4) . .
C50 C49 C48 123.7(4) . .
C53 C49 C48 119.3(4) . .
C51 C50 C49 120.3(4) . .
C50 C51 C52 118.3(4) . .
N6 C52 C51 123.4(4) . .
N6 C53 C49 123.0(3) . .
N6 C53 C54 118.2(3) . .
C49 C53 C54 118.8(3) . .
N5 C54 C46 122.0(3) . .
N5 C54 C53 118.3(3) . .
C46 C54 C53 119.7(3) . .
N8 C55 C56 122.7(3) . .
C57 C56 C55 119.7(3) . .
C56 C57 C58 119.7(3) . .
C57 C58 C66 117.2(3) . .
C57 C58 C59 123.5(3) . .
C66 C58 C59 119.3(3) . .
C60 C59 C58 121.8(3) . .
C59 C60 C61 120.5(3) . .
C62 C61 C65 117.1(3) . .
C62 C61 C60 123.3(3) . .
C65 C61 C60 119.6(3) . .
C63 C62 C61 119.9(3) . .
C62 C63 C64 119.1(3) . .
N7 C64 C63 122.8(3) . .
N7 C65 C61 122.9(3) . .
N7 C65 C66 117.6(2) . .
C61 C65 C66 119.4(3) . .
N8 C66 C58 122.8(3) . .
N8 C66 C65 117.8(2) . .
C58 C66 C65 119.4(2) . .
N9 C67 C68 122.2(5) . .
C69 C68 C67 119.2(5) . .
C68 C69 C70 120.4(4) . .
C69 C70 C78 117.7(4) . .
C69 C70 C71 124.7(5) . .
C78 C70 C71 117.6(5) . .
C72 C71 C70 122.5(5) . .
C71 C72 C73 121.5(5) . .
C74 C73 C77 117.4(5) . .
C74 C73 C72 123.8(5) . .
C77 C73 C72 118.7(5) . .
C75 C74 C73 120.4(4) . .
C74 C75 C76 118.5(5) . .
N10 C76 C75 122.9(5) . .
N10 C77 C73 122.5(4) . .
N10 C77 C78 118.2(3) . .
C73 C77 C78 119.2(4) . .
N9 C78 C70 121.5(4) . .
N9 C78 C77 118.0(3) . .
C70 C78 C77 120.5(4) . .
N11 C79 C80 123.4(5) . .
C81 C80 C79 119.0(5) . .
C80 C81 C82 120.1(4) . .
C81 C82 C90 117.7(4) . .
C81 C82 C83 123.2(5) . .
C90 C82 C83 119.1(5) . .
C84 C83 C82 120.1(5) . .
C83 C84 C85 122.9(5) . .
C86 C85 C89 116.3(5) . .
C86 C85 C84 125.0(5) . .
C89 C85 C84 118.7(5) . .
C87 C86 C85 120.5(4) . .
C86 C87 C88 119.2(5) . .
N12 C88 C87 123.0(5) . .
N12 C89 C85 122.9(4) . .
N12 C89 C90 118.4(3) . .
C85 C89 C90 118.7(4) . .
N11 C90 C82 121.9(4) . .
N11 C90 C89 117.6(3) . .
C82 C90 C89 120.5(4) . .
P1 O1 Mn1 141.03(13) . .
P1 O2 Mn1 153.68(14) . 2_765
P1 O3 O16 111.25(15) . 2_665
S1 O4 O3W 127.5(2) . 2_675
S1 O5 O3W 136.7(3) . .
P2 O8 Mn3 151.93(14) . .
P2 O9 Mn2 148.94(14) . .
S2 O11 O4W 145.0(4) . .
P3 O14 Mn2 147.54(15) . .
S3 O17 O2W 134.2(4) . 2_566
Mn3 O1W O2W 116.36(15) . .
O5 O3W O4W 104.05(18) . 1_655

loop_
_geom_bond_atom_site_label_1
_geom_bond_atom_site_label_2
_geom_bond_distance
_geom_bond_site_symmetry_2
Mn1 O2 2.066(2) 2_765
Mn1 O1 2.097(2) .
Mn1 N4 2.253(2) .
Mn1 N1 2.262(3) .
Mn1 N2 2.316(3) .
Mn1 N3 2.341(3) .
Mn2 O9 2.083(2) .
Mn2 O14 2.111(2) .
Mn2 N5 2.277(2) .
Mn2 N8 2.281(2) .
Mn2 N7 2.286(2) .
Mn2 N6 2.345(3) .
Mn3 O8 2.066(2) .
Mn3 O1W 2.182(3) .
Mn3 N12 2.266(3) .
Mn3 N10 2.267(3) .
Mn3 N9 2.310(3) .
Mn3 N11 2.318(3) .
P1 O2 1.495(2) .
P1 O1 1.496(2) .
P1 O3 1.584(2) .
P1 C1 1.811(3) .
P2 O9 1.496(2) .
P2 O8 1.496(2) .
P2 O7 1.576(2) .
P2 C7 1.811(3) .
P3 O14 1.495(2) .
P3 O13 1.513(2) .
P3 O15 1.567(2) .
P3 C13 1.794(3) .
S1 O5 1.395(4) .
S1 O4 1.432(3) .
S1 O6 1.432(4) .
S1 C3 1.789(3) .
S2 O10 1.353(4) .
S2 O11 1.388(4) .
S2 O12 1.496(5) .
S2 C9 1.781(3) .
S3 O16 1.418(4) .
S3 O18 1.425(7) .
S3 O17 1.505(6) .
S3 C15 1.769(5) .
N1 C19 1.317(5) .
N1 C30 1.361(4) .
N2 C28 1.323(5) .
N2 C29 1.356(5) .
N3 C31 1.318(4) .
N3 C42 1.365(4) .
N4 C40 1.329(4) .
N4 C41 1.355(4) .
N5 C43 1.327(4) .
N5 C54 1.349(4) .
N6 C52 1.327(4) .
N6 C53 1.353(4) .
N7 C64 1.329(4) .
N7 C65 1.355(3) .
N8 C55 1.329(4) .
N8 C66 1.356(3) .
N9 C67 1.321(5) .
N9 C78 1.353(5) .
N10 C76 1.322(5) .
N10 C77 1.357(5) .
N11 C79 1.328(5) .
N11 C90 1.356(4) .
N12 C88 1.327(5) .
N12 C89 1.356(5) .
C1 C6 1.393(4) .
C1 C2 1.395(4) .
C2 C3 1.396(4) .
C3 C4 1.379(5) .
C4 C5 1.386(5) .
C5 C6 1.385(5) .
C7 C12 1.394(4) .
C7 C8 1.401(4) .
C8 C9 1.389(5) .
C9 C10 1.381(6) .
C10 C11 1.395(6) .
C11 C12 1.378(5) .
C13 C18 1.384(6) .
C13 C14 1.394(5) .
C14 C15 1.389(5) .
C15 C16 1.370(9) .
C16 C17 1.372(10) .
C17 C18 1.406(9) .
C19 C20 1.397(5) .
C20 C21 1.341(7) .
C21 C22 1.405(7) .
C22 C30 1.412(5) .
C22 C23 1.435(7) .
C23 C24 1.349(9) .
C24 C25 1.437(9) .
C25 C26 1.389(9) .
C25 C29 1.412(5) .
C26 C27 1.364(9) .
C27 C28 1.380(6) .
C29 C30 1.438(6) .
C31 C32 1.408(5) .
C32 C33 1.352(7) .
C33 C34 1.406(6) .
C34 C42 1.406(4) .
C34 C35 1.440(6) .
C35 C36 1.330(7) .
C36 C37 1.422(6) .
C37 C38 1.409(6) .
C37 C41 1.411(4) .
C38 C39 1.356(6) .
C39 C40 1.403(5) .
C41 C42 1.441(4) .
C43 C44 1.401(5) .
C44 C45 1.334(7) .
C45 C46 1.411(6) .
C46 C54 1.417(4) .
C46 C47 1.418(6) .
C47 C48 1.328(7) .
C48 C49 1.431(6) .
C49 C50 1.387(7) .
C49 C53 1.413(5) .
C50 C51 1.381(7) .
C51 C52 1.396(6) .
C53 C54 1.437(5) .
C55 C56 1.398(5) .
C56 C57 1.353(5) .
C57 C58 1.403(5) .
C58 C66 1.408(4) .
C58 C59 1.428(5) .
C59 C60 1.340(5) .
C60 C61 1.437(4) .
C61 C62 1.405(5) .
C61 C65 1.406(4) .
C62 C63 1.361(5) .
C63 C64 1.403(5) .
C65 C66 1.440(4) .
C67 C68 1.407(6) .
C68 C69 1.339(8) .
C69 C70 1.393(8) .
C70 C78 1.407(5) .
C70 C71 1.439(8) .
C71 C72 1.310(10) .
C72 C73 1.436(8) .
C73 C74 1.389(8) .
C73 C77 1.410(5) .
C74 C75 1.370(9) .
C75 C76 1.407(6) .
C77 C78 1.430(6) .
C79 C80 1.399(6) .
C80 C81 1.337(8) .
C81 C82 1.407(7) .
C82 C90 1.408(5) .
C82 C83 1.444(7) .
C83 C84 1.326(9) .
C84 C85 1.435(8) .
C85 C86 1.400(8) .
C85 C89 1.417(5) .
C86 C87 1.361(9) .
C87 C88 1.386(6) .
C89 C90 1.436(5) .
O2 Mn1 2.066(2) 2_765
O3 O16 2.698(5) 2_665
O4 O3W 2.892(5) 2_675
O5 O3W 2.869(6) .
O11 O4W 2.946(6) .
O17 O2W 2.773(6) 2_566
O1W O2W 2.683(5) .
O3W O4W 2.949(6) 1_655
